data_4507018
loop_
_publ_author_name
'Sahoo, Pathik'
'Dastidar, Parthasarathi'

_publ_section_title
;
 Secondary Ammonium Dicarboxylate (SAD)---A Supramolecular Synthon in
 Designing Low Molecular Weight Gelators Derived from Azo-Dicarboxylates
;
_journal_issue 12
_journal_name_full 'Crystal Growth &amp; Design'
_journal_page_first 5917
_journal_paper_doi 10.1021/cg301245c
_journal_volume 12
_journal_year 2012
_chemical_absolute_configuration syn
_chemical_formula_moiety 'C18 H12 N2 O4, 2(C8 H20 N)'
_chemical_formula_sum 'C34 H52 N4 O4'
_chemical_formula_weight 580.80
_chemical_name_systematic
; 
 ? 
;
_space_group_IT_number 2
_symmetry_cell_setting triclinic
_symmetry_space_group_name_Hall '-P 1'
_symmetry_space_group_name_H-M 'P -1'
_atom_sites_solution_hydrogens geom
_atom_sites_solution_primary direct
_atom_sites_solution_secondary difmap
_audit_creation_method SHELXL-97
_cell_angle_alpha 108.919(3)
_cell_angle_beta 109.462(3)
_cell_angle_gamma 101.428(4)
_cell_formula_units_Z 1
_cell_length_a 8.1405(13)
_cell_length_b 11.1094(18)
_cell_length_c 11.6064(19)
_cell_measurement_temperature 293(2)
_cell_volume 879.3(3)
_computing_cell_refinement 'BRUKER APEX II'
_computing_data_collection 'BRUKER APEX II'
_computing_data_reduction 'BRUKER APEX II'
_computing_molecular_graphics 'SHELXL-97, PLATON, MERCURY 2.2'
_computing_publication_material 'SHELXL-97, PLATON, MERCURY 2.2'
_computing_structure_refinement 'SHELXL-97 (Sheldrick, 1997)'
_computing_structure_solution 'SHELXS-97 (Sheldrick, 1990)'
_diffrn_ambient_temperature 293(2)
_diffrn_detector_area_resol_mean 3
_diffrn_measured_fraction_theta_full 0.970
_diffrn_measured_fraction_theta_max 0.970
_diffrn_measurement_device_type 'BRUKER CCD AREA DETECTOR'
_diffrn_measurement_method 'PHI-OMEGA SCAN'
_diffrn_radiation_monochromator graphite
_diffrn_radiation_source 'fine-focus sealed tube'
_diffrn_radiation_type MoK\a
_diffrn_radiation_wavelength 0.71073
_diffrn_reflns_av_R_equivalents 0.0291
_diffrn_reflns_av_sigmaI/netI 0.0600
_diffrn_reflns_limit_h_max 8
_diffrn_reflns_limit_h_min -7
_diffrn_reflns_limit_k_max 11
_diffrn_reflns_limit_k_min -11
_diffrn_reflns_limit_l_max 10
_diffrn_reflns_limit_l_min -11
_diffrn_reflns_number 2612
_diffrn_reflns_theta_full 21.00
_diffrn_reflns_theta_max 21.00
_diffrn_reflns_theta_min 2.05
_exptl_absorpt_coefficient_mu 0.072
_exptl_absorpt_correction_T_max 0.9943
_exptl_absorpt_correction_T_min 0.9809
_exptl_absorpt_correction_type multi-scan
_exptl_absorpt_process_details SADABS
_exptl_crystal_colour ORANGE
_exptl_crystal_density_diffrn 1.097
_exptl_crystal_density_method 'not measured'
_exptl_crystal_description PLATE
_exptl_crystal_F_000 316
_exptl_crystal_size_max 0.27
_exptl_crystal_size_mid 0.22
_exptl_crystal_size_min 0.08
_refine_diff_density_max 0.486
_refine_diff_density_min -0.332
_refine_diff_density_rms 0.103
_refine_ls_extinction_method none
_refine_ls_goodness_of_fit_ref 1.208
_refine_ls_hydrogen_treatment constr
_refine_ls_matrix_type full
_refine_ls_number_parameters 180
_refine_ls_number_reflns 1831
_refine_ls_number_restraints 3
_refine_ls_restrained_S_all 1.210
_refine_ls_R_factor_all 0.1909
_refine_ls_R_factor_gt 0.1536
_refine_ls_shift/su_max 0.001
_refine_ls_shift/su_mean 0.000
_refine_ls_structure_factor_coef Fsqd
_refine_ls_weighting_details 'calc w=1/[\s^2^(Fo^2^)+(0.1984P)^2^+1.7777P] where P=(Fo^2^+2Fc^2^)/3'
_refine_ls_weighting_scheme calc
_refine_ls_wR_factor_gt 0.3830
_refine_ls_wR_factor_ref 0.4161
_reflns_number_gt 1283
_reflns_number_total 1831
_reflns_threshold_expression >2sigma(I)
_cod_data_source_file cg301245c_si_006.cif
_cod_data_source_block 07104lm
_cod_depositor_comments
;
The following automatic conversions were performed:

'_symmetry_cell_setting' value 'TRICLINIC' changed to 'triclinic'
according to /home/saulius/struct/CIF-dictionaries/cif_core.dic
dictionary named 'cif_core.dic' version 2.4.2 from
2011-04-26.

'_exptl_absorpt_correction_type' value 'MULTI-SCAN'
changed to 'multi-scan' according to
/home/saulius/struct/CIF-dictionaries/cif_core.dic dictionary named
'cif_core.dic' version 2.4.2 from 2011-04-26.

Automatic conversion script
Id: cif_fix_values 1891 2012-01-12 08:04:46Z andrius 
;
_cod_original_cell_volume 879.3(2)
_cod_database_code 4507018

loop_
_symmetry_equiv_pos_as_xyz
'x, y, z'
'-x, -y, -z'

loop_
_atom_site_label
_atom_site_type_symbol
_atom_site_fract_x
_atom_site_fract_y
_atom_site_fract_z
_atom_site_U_iso_or_equiv
_atom_site_adp_type
_atom_site_occupancy
_atom_site_symmetry_multiplicity
_atom_site_calc_flag
_atom_site_refinement_flags
O1 O 1.0110(10) -0.0123(7) -0.2867(7) 0.080(2) Uani 1 1 d .
O2 O 0.8470(12) 0.1158(8) -0.3404(7) 0.093(3) Uani 1 1 d .
C3 C 0.9366(16) 0.0726(10) -0.2618(11) 0.068(3) Uani 1 1 d .
C4 C 0.9483(13) 0.1322(10) -0.1226(9) 0.063(3) Uani 1 1 d .
H4 H 0.9849 0.0870 -0.0691 0.076 Uiso 1 1 calc R
C5 C 0.9130(13) 0.2400(9) -0.0682(9) 0.061(3) Uani 1 1 d .
H5 H 0.8666 0.2793 -0.1257 0.073 Uiso 1 1 calc R
C6 C 0.9345(13) 0.3080(9) 0.0673(9) 0.058(3) Uani 1 1 d .
C7 C 0.9113(15) 0.4332(10) 0.1104(9) 0.073(3) Uani 1 1 d .
H7 H 0.8759 0.4694 0.0480 0.087 Uiso 1 1 calc R
C8 C 0.9373(15) 0.5056(10) 0.2383(10) 0.074(3) Uani 1 1 d .
H8 H 0.9261 0.5909 0.2641 0.089 Uiso 1 1 calc R
C9 C 0.9813(14) 0.4475(11) 0.3295(9) 0.073(3) Uani 1 1 d .
C10 C 1.0043(13) 0.3245(10) 0.2939(9) 0.065(3) Uani 1 1 d .
H10 H 1.0341 0.2881 0.3566 0.078 Uiso 1 1 calc R
C11 C 0.9834(13) 0.2546(10) 0.1654(9) 0.063(3) Uani 1 1 d .
H11 H 1.0012 0.1714 0.1421 0.076 Uiso 1 1 calc R
N12A N 0.9988(11) 0.5304(8) 0.4646(8) 0.048(2) Uiso 0.82 1 d P
N12B N 1.006(4) 0.652(3) 0.474(3) 0.031(8) Uiso 0.18 1 d P
N13 N 0.2672(12) -0.0008(9) 0.6085(7) 0.076(3) Uani 1 1 d .
H13A H 0.2097 -0.0261 0.5191 0.092 Uiso 1 1 calc R
H13B H 0.1802 -0.0026 0.6403 0.092 Uiso 1 1 calc R
C14 C 0.3602(18) -0.1030(16) 0.6336(13) 0.106(4) Uani 1 1 d .
H14A H 0.2705 -0.1936 0.5759 0.128 Uiso 1 1 calc R
H14B H 0.4612 -0.0944 0.6068 0.128 Uiso 1 1 calc R
C15 C 0.4325(17) -0.0887(14) 0.7708(13) 0.104(4) Uani 1 1 d .
H15A H 0.3346 -0.0922 0.8009 0.124 Uiso 1 1 calc R
H15B H 0.5302 -0.0014 0.8288 0.124 Uiso 1 1 calc R
C16 C 0.5103(17) -0.2024(15) 0.7822(16) 0.117(5) Uani 1 1 d .
H16A H 0.4180 -0.2894 0.7149 0.140 Uiso 1 1 calc R
H16B H 0.6190 -0.1912 0.7640 0.140 Uiso 1 1 calc R
C17 C 0.562(2) -0.2014(18) 0.9188(17) 0.152(6) Uani 1 1 d .
H17A H 0.6452 -0.1130 0.9862 0.228 Uiso 1 1 calc R
H17B H 0.6211 -0.2671 0.9251 0.228 Uiso 1 1 calc R
H17C H 0.4519 -0.2235 0.9328 0.228 Uiso 1 1 calc R
C18 C 0.396(2) 0.1355(14) 0.6712(14) 0.133(5) Uani 1 1 d D
H18A H 0.5050 0.1343 0.6549 0.160 Uiso 1 1 calc R
H18B H 0.4346 0.1710 0.7678 0.160 Uiso 1 1 calc R
C19 C 0.317(2) 0.2258(15) 0.6209(17) 0.165(8) Uani 1 1 d D
C20 C 0.455(3) 0.3669(18) 0.705(2) 0.202(9) Uiso 1 1 d D
C21 C 0.550(4) 0.412(3) 0.631(3) 0.274(13) Uiso 1 1 d D

loop_
_atom_site_aniso_label
_atom_site_aniso_U_11
_atom_site_aniso_U_22
_atom_site_aniso_U_33
_atom_site_aniso_U_23
_atom_site_aniso_U_13
_atom_site_aniso_U_12
O1 0.106(6) 0.084(5) 0.074(5) 0.027(4) 0.057(4) 0.056(5)
O2 0.138(7) 0.105(6) 0.053(4) 0.022(4) 0.052(5) 0.077(6)
C3 0.094(8) 0.071(7) 0.064(7) 0.028(6) 0.047(7) 0.057(7)
C4 0.078(7) 0.083(7) 0.038(6) 0.021(5) 0.034(5) 0.036(6)
C5 0.083(7) 0.058(6) 0.044(6) 0.011(5) 0.036(5) 0.030(5)
C6 0.078(7) 0.050(6) 0.044(6) 0.008(5) 0.038(5) 0.016(5)
C7 0.105(8) 0.070(7) 0.047(6) 0.019(6) 0.042(6) 0.029(6)
C8 0.107(9) 0.061(7) 0.060(7) 0.012(6) 0.049(7) 0.037(6)
C9 0.075(7) 0.075(8) 0.041(6) -0.011(6) 0.035(6) 0.016(6)
C10 0.076(7) 0.075(7) 0.047(6) 0.026(6) 0.031(5) 0.021(6)
C11 0.079(7) 0.071(7) 0.051(6) 0.021(6) 0.045(6) 0.029(6)
N13 0.086(6) 0.077(6) 0.032(4) -0.003(4) 0.021(4) 0.011(5)
C14 0.095(9) 0.185(14) 0.087(10) 0.070(10) 0.058(8) 0.086(10)
C15 0.086(9) 0.134(11) 0.106(11) 0.048(9) 0.057(8) 0.045(8)
C16 0.067(8) 0.153(13) 0.159(14) 0.084(11) 0.049(9) 0.064(9)
C17 0.120(12) 0.185(17) 0.143(15) 0.093(13) 0.030(11) 0.041(11)
C18 0.142(13) 0.093(11) 0.096(11) -0.007(9) 0.037(9) 0.007(11)
C19 0.181(17) 0.069(10) 0.148(15) 0.021(10) -0.004(12) 0.024(10)

loop_
_atom_type_symbol
_atom_type_description
_atom_type_scat_dispersion_real
_atom_type_scat_dispersion_imag
_atom_type_scat_source
C C 0.0033 0.0016 'International Tables Vol C Tables 4.2.6.8 and 6.1.1.4'
N N 0.0061 0.0033 'International Tables Vol C Tables 4.2.6.8 and 6.1.1.4'
O O 0.0106 0.0060 'International Tables Vol C Tables 4.2.6.8 and 6.1.1.4'
H H 0.0000 0.0000 'International Tables Vol C Tables 4.2.6.8 and 6.1.1.4'

loop_
_geom_angle_atom_site_label_1
_geom_angle_atom_site_label_2
_geom_angle_atom_site_label_3
_geom_angle
_geom_angle_site_symmetry_1
O1 C3 O2 127.8(9) .
O1 C3 C4 117.8(10) .
O2 C3 C4 114.3(8) .
C5 C4 C3 127.2(10) .
C5 C4 H4 116.4 .
C3 C4 H4 116.4 .
C4 C5 C6 130.0(10) .
C4 C5 H5 115.0 .
C6 C5 H5 115.0 .
C7 C6 C11 116.1(8) .
C7 C6 C5 120.8(9) .
C11 C6 C5 123.1(9) .
C8 C7 C6 123.8(10) .
C8 C7 H7 118.1 .
C6 C7 H7 118.1 .
C7 C8 C9 117.7(9) .
C7 C8 H8 121.1 .
C9 C8 H8 121.1 .
C10 C9 C8 121.6(8) .
C10 C9 N12A 124.3(10) .
C8 C9 N12A 114.2(9) .
C9 C10 C11 120.0(9) .
C9 C10 H10 120.0 .
C11 C10 H10 120.0 .
C10 C11 C6 120.7(9) .
C10 C11 H11 119.6 .
C6 C11 H11 119.6 .
N12A N12A N12B 137.5(17) 2_766
N12A N12A C9 114.0(11) 2_766
N12B N12A C9 108.5(15) .
C18 N13 C14 113.1(10) .
C18 N13 H13A 109.0 .
C14 N13 H13A 109.0 .
C18 N13 H13B 109.0 .
C14 N13 H13B 109.0 .
H13A N13 H13B 107.8 .
C15 C14 N13 115.5(10) .
C15 C14 H14A 108.4 .
N13 C14 H14A 108.4 .
C15 C14 H14B 108.4 .
N13 C14 H14B 108.4 .
H14A C14 H14B 107.5 .
C14 C15 C16 110.9(11) .
C14 C15 H15A 109.5 .
C16 C15 H15A 109.5 .
C14 C15 H15B 109.5 .
C16 C15 H15B 109.5 .
H15A C15 H15B 108.0 .
C17 C16 C15 111.9(13) .
C17 C16 H16A 109.2 .
C15 C16 H16A 109.2 .
C17 C16 H16B 109.2 .
C15 C16 H16B 109.2 .
H16A C16 H16B 107.9 .
C16 C17 H17A 109.5 .
C16 C17 H17B 109.5 .
H17A C17 H17B 109.5 .
C16 C17 H17C 109.5 .
H17A C17 H17C 109.5 .
H17B C17 H17C 109.5 .
N13 C18 C19 112.8(12) .
N13 C18 H18A 109.0 .
C19 C18 H18A 109.0 .
N13 C18 H18B 109.0 .
C19 C18 H18B 109.0 .
H18A C18 H18B 107.8 .
C18 C19 C20 107.5(14) .
C21 C20 C19 112(2) .

loop_
_geom_bond_atom_site_label_1
_geom_bond_atom_site_label_2
_geom_bond_distance
_geom_bond_site_symmetry_2
O1 C3 1.228(10) .
O2 C3 1.254(11) .
C3 C4 1.496(13) .
C4 C5 1.297(12) .
C4 H4 0.9300 .
C5 C6 1.438(12) .
C5 H5 0.9300 .
C6 C7 1.391(12) .
C6 C11 1.428(13) .
C7 C8 1.358(13) .
C7 H7 0.9300 .
C8 C9 1.396(14) .
C8 H8 0.9300 .
C9 C10 1.364(13) .
C9 N12A 1.480(12) .
C10 C11 1.372(12) .
C10 H10 0.9300 .
C11 H11 0.9300 .
N12A N12A 1.219(14) 2_766
N12A N12B 1.31(3) .
N13 C18 1.438(15) .
N13 C14 1.534(14) .
N13 H13A 0.9000 .
N13 H13B 0.9000 .
C14 C15 1.442(15) .
C14 H14A 0.9700 .
C14 H14B 0.9700 .
C15 C16 1.544(16) .
C15 H15A 0.9700 .
C15 H15B 0.9700 .
C16 C17 1.494(18) .
C16 H16A 0.9700 .
C16 H16B 0.9700 .
C17 H17A 0.9600 .
C17 H17B 0.9600 .
C17 H17C 0.9600 .
C18 C19 1.465(9) .
C18 H18A 0.9700 .
C18 H18B 0.9700 .
C19 C20 1.500(10) .
C20 C21 1.474(10) .

loop_
_geom_hbond_atom_site_label_D
_geom_hbond_atom_site_label_H
_geom_hbond_atom_site_label_A
_geom_hbond_distance_DH
_geom_hbond_distance_HA
_geom_hbond_distance_DA
_geom_hbond_angle_DHA
_geom_hbond_site_symmetry_A
N13 H13A O2 0.90 1.83 2.684(10) 157.7 2_655
N13 H13B O1 0.90 1.85 2.743(11) 175.6 1_456
